data_4074285
loop_
_publ_author_name
'Ka\<sn\'a, Blanka'
'Jambor, Roman'
'Dost\'al, Libor'
'C\'isa\<rov\'a, Ivana'
'Hole\<cek, Jaroslav'
'\<St\'ibr, Bohumil'

_publ_section_title
;
 Stabilization of Triaryltin(IV) Cations Containing an O,C,O-Coordinating
 Pincer-Type Ligand. Isolation of a New [Ag(1-CB11H12)3]2-Anion
;
_journal_issue 21
_journal_name_full Organometallics
_journal_page_first 5139
_journal_paper_doi 10.1021/om060516c
_journal_volume 25
_journal_year 2006
_chemical_compound_source 'synthesized by the authors'
_chemical_formula_moiety 'C28 H35 O2 Sn, C4 H22 B18 Co'
_chemical_formula_sum 'C32 H57 B18 Co O2 Sn'
_chemical_formula_weight 845.98
_chemical_name_systematic
; 
 ? 
;
_space_group_IT_number 61
_symmetry_cell_setting orthorhombic
_symmetry_space_group_name_Hall '-P 2ac 2ab'
_symmetry_space_group_name_H-M 'P b c a'
_atom_sites_solution_hydrogens geom
_atom_sites_solution_primary direct
_atom_sites_solution_secondary difmap
_audit_creation_method SHELXL-97
_cell_angle_alpha 90.00
_cell_angle_beta 90.00
_cell_angle_gamma 90.00
_cell_formula_units_Z 8
_cell_length_a 22.42800(10)
_cell_length_b 14.0530(2)
_cell_length_c 26.9750(3)
_cell_measurement_reflns_used 10593
_cell_measurement_temperature 150(2)
_cell_measurement_theta_max 27.5
_cell_measurement_theta_min 1
_cell_volume 8502.00(16)
_computing_cell_refinement 'COLLECT and DENZO'
_computing_data_collection 'COLLECT (Hooft, 1998) and DENZO (Otwinowski & Minor, 1997)'
_computing_data_reduction 'COLLECT and DENZO'
_computing_structure_refinement 'SHELXL-97 (Sheldrick, 1997)'
_computing_structure_solution 'SIR92 (Altomare et al., 1994)'
_diffrn_ambient_temperature 150(2)
_diffrn_detector_area_resol_mean 9.091
_diffrn_measured_fraction_theta_full 0.999
_diffrn_measured_fraction_theta_max 0.999
_diffrn_measurement_device_type 'Nonius KappaCCD area detector'
_diffrn_measurement_method '\f and \w scans to fill the Ewald sphere'
_diffrn_radiation_monochromator graphite
_diffrn_radiation_source 'fine-focus sealed tube'
_diffrn_radiation_type MoK\a
_diffrn_radiation_wavelength 0.71073
_diffrn_reflns_av_R_equivalents 0.087
_diffrn_reflns_av_sigmaI/netI 0.0503
_diffrn_reflns_limit_h_max 29
_diffrn_reflns_limit_h_min -29
_diffrn_reflns_limit_k_max 18
_diffrn_reflns_limit_k_min -18
_diffrn_reflns_limit_l_max 34
_diffrn_reflns_limit_l_min -34
_diffrn_reflns_number 123685
_diffrn_reflns_theta_full 27.47
_diffrn_reflns_theta_max 27.47
_diffrn_reflns_theta_min 1.51
_diffrn_standards_number 0
_exptl_absorpt_coefficient_mu 1.008
_exptl_absorpt_correction_type none
_exptl_crystal_colour red
_exptl_crystal_density_diffrn 1.322
_exptl_crystal_density_method 'not measured'
_exptl_crystal_description bar
_exptl_crystal_F_000 3456
_exptl_crystal_size_max 0.3
_exptl_crystal_size_mid 0.1
_exptl_crystal_size_min 0.04
_refine_diff_density_max 2.509
_refine_diff_density_min -1.281
_refine_diff_density_rms 0.092
_refine_ls_extinction_method none
_refine_ls_goodness_of_fit_ref 1.022
_refine_ls_hydrogen_treatment constr
_refine_ls_matrix_type full
_refine_ls_number_parameters 493
_refine_ls_number_reflns 9723
_refine_ls_number_restraints 0
_refine_ls_restrained_S_all 1.022
_refine_ls_R_factor_all 0.0889
_refine_ls_R_factor_gt 0.0470
_refine_ls_shift/su_max 0.001
_refine_ls_shift/su_mean 0.000
_refine_ls_structure_factor_coef Fsqd
_refine_ls_weighting_details 'calc w=1/[\s^2^(Fo^2^)+(0.0538P)^2^+15.4549P] where P=(Fo^2^+2Fc^2^)/3'
_refine_ls_weighting_scheme calc
_refine_ls_wR_factor_gt 0.1079
_refine_ls_wR_factor_ref 0.1273
_reflns_number_gt 6353
_reflns_number_total 9723
_reflns_threshold_expression I>2\s(I)
_cod_data_source_file om060516csi20060613_035908.cif
_cod_data_source_block 4-snphocosan-ruzic
_cod_database_code 4074285

loop_
_symmetry_equiv_pos_as_xyz
'x, y, z'
'-x+1/2, -y, z+1/2'
'x+1/2, -y+1/2, -z'
'-x, y+1/2, -z+1/2'
'-x, -y, -z'
'x-1/2, y, -z-1/2'
'-x-1/2, y-1/2, z'
'x, -y-1/2, z-1/2'

loop_
_atom_site_label
_atom_site_type_symbol
_atom_site_fract_x
_atom_site_fract_y
_atom_site_fract_z
_atom_site_U_iso_or_equiv
_atom_site_adp_type
_atom_site_occupancy
_atom_site_symmetry_multiplicity
_atom_site_calc_flag
_atom_site_refinement_flags
Sn1 Sn 0.961779(12) 0.135184(19) 0.191971(10) 0.03308(9) Uani 1 1 d .
C11 C 1.05063(18) 0.1535(3) 0.21298(14) 0.0330(9) Uani 1 1 d .
C12 C 1.09190(17) 0.1820(3) 0.17815(15) 0.0329(9) Uani 1 1 d .
C13 C 1.15160(19) 0.1934(3) 0.19157(17) 0.0425(10) Uani 1 1 d .
H13 H 1.1796 0.2120 0.1681 0.051 Uiso 1 1 calc R
C14 C 1.1686(2) 0.1769(3) 0.23981(18) 0.0517(12) Uani 1 1 d .
H14 H 1.2083 0.1851 0.2490 0.062 Uiso 1 1 calc R
C15 C 1.1276(2) 0.1484(3) 0.27446(17) 0.0522(12) Uani 1 1 d .
H15 H 1.1396 0.1378 0.3070 0.063 Uiso 1 1 calc R
C16 C 1.0680(2) 0.1353(3) 0.26160(15) 0.0416(10) Uani 1 1 d .
C17 C 1.07438(17) 0.1973(3) 0.12545(15) 0.0376(9) Uani 1 1 d .
H17A H 1.0885 0.2591 0.1145 0.045 Uiso 1 1 calc R
H17B H 1.0928 0.1491 0.1048 0.045 Uiso 1 1 calc R
C18 C 0.9875(2) 0.2046(3) 0.06895(14) 0.0394(10) Uani 1 1 d .
C19 C 0.92051(19) 0.2161(3) 0.07506(16) 0.0467(11) Uani 1 1 d .
H19A H 0.9042 0.1598 0.0900 0.070 Uiso 1 1 calc R
H19B H 0.9025 0.2258 0.0432 0.070 Uiso 1 1 calc R
H19C H 0.9125 0.2699 0.0959 0.070 Uiso 1 1 calc R
C110 C 0.9998(3) 0.1136(4) 0.03998(19) 0.0667(16) Uani 1 1 d .
H11A H 1.0419 0.1067 0.0350 0.100 Uiso 1 1 calc R
H11B H 0.9801 0.1167 0.0084 0.100 Uiso 1 1 calc R
H11C H 0.9850 0.0599 0.0582 0.100 Uiso 1 1 calc R
C111 C 1.0132(2) 0.2910(4) 0.0450(2) 0.0681(16) Uani 1 1 d .
H11D H 1.0085 0.3446 0.0667 0.102 Uiso 1 1 calc R
H11E H 0.9928 0.3031 0.0144 0.102 Uiso 1 1 calc R
H11F H 1.0548 0.2809 0.0386 0.102 Uiso 1 1 calc R
C112 C 1.0241(2) 0.0995(4) 0.29935(16) 0.0507(12) Uani 1 1 d .
H11G H 1.0363 0.0371 0.3109 0.061 Uiso 1 1 calc R
H11H H 1.0235 0.1422 0.3276 0.061 Uiso 1 1 calc R
C113 C 0.9205(2) 0.0425(3) 0.30833(17) 0.0492(12) Uani 1 1 d .
C114 C 0.8610(2) 0.0699(4) 0.2871(2) 0.0650(15) Uani 1 1 d .
H11I H 0.8571 0.1379 0.2875 0.098 Uiso 1 1 calc R
H11J H 0.8298 0.0420 0.3066 0.098 Uiso 1 1 calc R
H11K H 0.8582 0.0473 0.2536 0.098 Uiso 1 1 calc R
C115 C 0.9318(3) -0.0632(4) 0.3051(2) 0.0750(17) Uani 1 1 d .
H11L H 0.9297 -0.0831 0.2711 0.113 Uiso 1 1 calc R
H11M H 0.9023 -0.0965 0.3241 0.113 Uiso 1 1 calc R
H11N H 0.9707 -0.0772 0.3181 0.113 Uiso 1 1 calc R
C116 C 0.9241(3) 0.0769(4) 0.36208(18) 0.0677(15) Uani 1 1 d .
H11O H 0.9617 0.0583 0.3761 0.102 Uiso 1 1 calc R
H11P H 0.8922 0.0491 0.3809 0.102 Uiso 1 1 calc R
H11Q H 0.9206 0.1450 0.3629 0.102 Uiso 1 1 calc R
C21 C 0.89777(18) 0.2435(3) 0.20219(15) 0.0366(9) Uani 1 1 d .
C22 C 0.9135(2) 0.3212(3) 0.23130(15) 0.0431(10) Uani 1 1 d .
H22 H 0.9518 0.3253 0.2443 0.052 Uiso 1 1 calc R
C23 C 0.8724(2) 0.3925(4) 0.24101(17) 0.0552(13) Uani 1 1 d .
H23 H 0.8831 0.4444 0.2605 0.066 Uiso 1 1 calc R
C24 C 0.8158(3) 0.3865(4) 0.22176(19) 0.0603(15) Uani 1 1 d .
H24 H 0.7883 0.4342 0.2286 0.072 Uiso 1 1 calc R
C25 C 0.7994(2) 0.3115(4) 0.19279(18) 0.0536(13) Uani 1 1 d .
H25 H 0.7612 0.3088 0.1795 0.064 Uiso 1 1 calc R
C26 C 0.84013(19) 0.2388(3) 0.18301(17) 0.0454(11) Uani 1 1 d .
H26 H 0.8288 0.1871 0.1637 0.055 Uiso 1 1 calc R
C31 C 0.94100(17) 0.0005(3) 0.16161(15) 0.0343(9) Uani 1 1 d .
C32 C 0.88449(19) -0.0267(3) 0.14652(18) 0.0470(11) Uani 1 1 d .
H32 H 0.8524 0.0142 0.1513 0.056 Uiso 1 1 calc R
C33 C 0.8757(2) -0.1136(3) 0.1245(2) 0.0573(14) Uani 1 1 d .
H33 H 0.8376 -0.1318 0.1147 0.069 Uiso 1 1 calc R
C34 C 0.9238(2) -0.1743(3) 0.1168(2) 0.0626(15) Uani 1 1 d .
H34 H 0.9178 -0.2327 0.1013 0.075 Uiso 1 1 calc R
C35 C 0.9797(2) -0.1488(3) 0.1319(2) 0.0557(13) Uani 1 1 d .
H35 H 1.0117 -0.1898 0.1271 0.067 Uiso 1 1 calc R
C36 C 0.98822(19) -0.0618(3) 0.15436(17) 0.0407(10) Uani 1 1 d .
H36 H 1.0262 -0.0445 0.1648 0.049 Uiso 1 1 calc R
O1 O 1.01049(11) 0.19257(19) 0.12014(9) 0.0323(6) Uani 1 1 d .
O2 O 0.96561(13) 0.0938(2) 0.27800(11) 0.0445(7) Uani 1 1 d .
Co1 Co 0.74338(2) 0.08161(3) -0.019227(18) 0.02755(13) Uani 1 1 d .
C1 C 0.8051(2) 0.0157(3) -0.06406(17) 0.0479(11) Uani 1 1 d .
H1 H 0.8081 -0.0597 -0.0534 0.058 Uiso 1 1 calc R
C2 C 0.83300(19) 0.1032(4) -0.02879(17) 0.0500(12) Uani 1 1 d .
H2 H 0.8559 0.0886 0.0065 0.060 Uiso 1 1 calc R
B4 B 0.7452(2) 0.0556(3) -0.09519(15) 0.0313(9) Uani 1 1 d .
H4 H 0.7081 0.0091 -0.1062 0.038 Uiso 1 1 calc R
B5 B 0.8143(3) 0.0442(4) -0.1261(2) 0.0523(14) Uani 1 1 d .
H5 H 0.8223 -0.0085 -0.1555 0.063 Uiso 1 1 calc R
B6 B 0.8700(2) 0.0735(5) -0.0829(2) 0.0561(16) Uani 1 1 d .
H6 H 0.9142 0.0395 -0.0838 0.067 Uiso 1 1 calc R
B7 B 0.7911(2) 0.2018(3) -0.03671(16) 0.0342(10) Uani 1 1 d .
H7 H 0.7855 0.2561 -0.0077 0.041 Uiso 1 1 calc R
B8 B 0.7330(2) 0.1743(3) -0.07858(17) 0.0374(11) Uani 1 1 d .
H8 H 0.6888 0.2080 -0.0786 0.045 Uiso 1 1 calc R
B9 B 0.7696(2) 0.1450(4) -0.13524(17) 0.0426(12) Uani 1 1 d .
H9 H 0.7483 0.1583 -0.1713 0.051 Uiso 1 1 calc R
B10 B 0.8477(2) 0.1589(4) -0.12745(19) 0.0462(13) Uani 1 1 d .
H10 H 0.8771 0.1823 -0.1577 0.055 Uiso 1 1 calc R
B11 B 0.8604(3) 0.1924(5) -0.06567(19) 0.0551(15) Uani 1 1 d .
H11 H 0.8987 0.2370 -0.0553 0.066 Uiso 1 1 calc R
B12 B 0.7971(3) 0.2384(4) -0.09789(18) 0.0466(13) Uani 1 1 d .
H12 H 0.7935 0.3135 -0.1089 0.056 Uiso 1 1 calc R
C1' C 0.74809(18) -0.0084(3) 0.04008(14) 0.0348(9) Uani 1 1 d .
H1' H 0.7919 -0.0436 0.0387 0.042 Uiso 1 1 calc R
C2' C 0.69613(19) -0.0347(3) 0.00130(15) 0.0383(10) Uani 1 1 d .
H2' H 0.7029 -0.0885 -0.0278 0.046 Uiso 1 1 calc R
B4' B 0.7453(2) 0.1081(3) 0.05695(15) 0.0322(10) Uani 1 1 d .
H4' H 0.7838 0.1524 0.0673 0.039 Uiso 1 1 calc R
B5' B 0.7202(2) 0.0148(3) 0.09720(18) 0.0359(10) Uani 1 1 d .
H5' H 0.7431 -0.0007 0.1324 0.043 Uiso 1 1 calc R
B6' B 0.6908(2) -0.0776(4) 0.06105(19) 0.0437(12) Uani 1 1 d .
H6' H 0.6945 -0.1527 0.0720 0.052 Uiso 1 1 calc R
B7' B 0.6520(2) 0.0608(4) -0.01156(18) 0.0407(11) Uani 1 1 d .
H7' H 0.6283 0.0738 -0.0466 0.049 Uiso 1 1 calc R
B8' B 0.6811(2) 0.1562(3) 0.02544(16) 0.0355(11) Uani 1 1 d .
H8' H 0.6764 0.2318 0.0156 0.043 Uiso 1 1 calc R
B9' B 0.6765(2) 0.1177(3) 0.08836(17) 0.0392(11) Uani 1 1 d .
H9' H 0.6704 0.1700 0.1183 0.047 Uiso 1 1 calc R
B10' B 0.6420(2) 0.0032(4) 0.09090(19) 0.0419(12) Uani 1 1 d .
H10' H 0.6131 -0.0186 0.1218 0.050 Uiso 1 1 calc R
B11' B 0.6283(2) -0.0324(4) 0.0290(2) 0.0507(14) Uani 1 1 d .
H11' H 0.5907 -0.0791 0.0192 0.061 Uiso 1 1 calc R
B12' B 0.6185(2) 0.0885(4) 0.04646(19) 0.0462(13) Uani 1 1 d .
H12' H 0.5740 0.1212 0.0488 0.055 Uiso 1 1 calc R

loop_
_atom_site_aniso_label
_atom_site_aniso_U_11
_atom_site_aniso_U_22
_atom_site_aniso_U_33
_atom_site_aniso_U_23
_atom_site_aniso_U_13
_atom_site_aniso_U_12
Sn1 0.03304(15) 0.03228(15) 0.03392(15) 0.00425(12) 0.00393(12) -0.00029(12)
C11 0.041(2) 0.030(2) 0.0288(19) -0.0035(16) -0.0051(17) 0.0005(17)
C12 0.035(2) 0.026(2) 0.038(2) -0.0061(17) -0.0067(18) -0.0053(17)
C13 0.042(2) 0.040(2) 0.045(2) 0.002(2) -0.005(2) -0.010(2)
C14 0.049(3) 0.054(3) 0.052(3) 0.000(2) -0.018(2) -0.015(2)
C15 0.060(3) 0.060(3) 0.037(2) -0.002(2) -0.020(2) -0.006(2)
C16 0.058(3) 0.036(2) 0.031(2) -0.0010(18) -0.004(2) 0.000(2)
C17 0.035(2) 0.043(2) 0.035(2) 0.0004(18) 0.0025(18) -0.0046(19)
C18 0.049(2) 0.046(2) 0.0235(19) 0.0071(18) 0.0007(18) 0.005(2)
C19 0.045(3) 0.056(3) 0.040(2) 0.012(2) -0.009(2) -0.006(2)
C110 0.076(4) 0.081(4) 0.043(3) -0.011(3) -0.014(3) 0.021(3)
C111 0.055(3) 0.084(4) 0.066(3) 0.041(3) -0.011(3) -0.010(3)
C112 0.062(3) 0.059(3) 0.030(2) 0.002(2) -0.001(2) -0.005(3)
C113 0.060(3) 0.043(3) 0.045(3) 0.012(2) 0.016(2) 0.000(2)
C114 0.056(3) 0.079(4) 0.060(3) 0.025(3) 0.009(3) -0.016(3)
C115 0.091(4) 0.043(3) 0.091(4) 0.011(3) 0.019(4) -0.003(3)
C116 0.075(4) 0.087(4) 0.042(3) 0.009(3) 0.017(3) 0.003(3)
C21 0.038(2) 0.036(2) 0.035(2) 0.0122(18) 0.0085(18) 0.0039(19)
C22 0.050(3) 0.046(3) 0.033(2) 0.009(2) 0.005(2) 0.007(2)
C23 0.079(4) 0.048(3) 0.039(3) 0.005(2) 0.009(3) 0.019(3)
C24 0.077(4) 0.058(3) 0.046(3) 0.018(2) 0.021(3) 0.030(3)
C25 0.046(3) 0.062(3) 0.053(3) 0.022(3) 0.010(2) 0.016(2)
C26 0.042(2) 0.046(3) 0.048(3) 0.012(2) 0.009(2) 0.002(2)
C31 0.034(2) 0.030(2) 0.040(2) 0.0062(18) 0.0007(18) -0.0047(17)
C32 0.035(2) 0.037(2) 0.069(3) 0.005(2) -0.005(2) -0.0038(19)
C33 0.045(3) 0.042(3) 0.084(4) 0.003(3) -0.018(3) -0.010(2)
C34 0.060(3) 0.033(2) 0.095(4) -0.008(3) -0.006(3) -0.012(2)
C35 0.041(3) 0.042(3) 0.085(4) -0.007(3) 0.003(3) 0.001(2)
C36 0.034(2) 0.036(2) 0.052(3) 0.002(2) -0.001(2) -0.0036(19)
O1 0.0304(14) 0.0422(16) 0.0244(13) 0.0044(11) -0.0023(11) -0.0087(12)
O2 0.0491(18) 0.0490(18) 0.0354(16) 0.0093(14) 0.0088(14) 0.0002(15)
Co1 0.0323(3) 0.0246(3) 0.0258(2) -0.0038(2) -0.0023(2) 0.0037(2)
C1 0.055(3) 0.042(3) 0.047(3) 0.001(2) 0.012(2) 0.009(2)
C2 0.035(2) 0.074(3) 0.041(3) 0.002(2) -0.004(2) -0.008(2)
B4 0.032(2) 0.035(2) 0.027(2) -0.0078(18) 0.0004(19) -0.0014(19)
B5 0.066(4) 0.052(3) 0.038(3) -0.003(2) 0.011(3) 0.025(3)
B6 0.039(3) 0.084(4) 0.045(3) 0.019(3) 0.011(2) 0.014(3)
B7 0.053(3) 0.021(2) 0.028(2) -0.0047(18) 0.005(2) -0.009(2)
B8 0.045(3) 0.036(3) 0.031(2) 0.004(2) 0.002(2) 0.013(2)
B9 0.052(3) 0.051(3) 0.025(2) -0.007(2) -0.001(2) 0.014(2)
B10 0.051(3) 0.055(3) 0.032(3) 0.007(2) 0.007(2) 0.009(3)
B11 0.055(3) 0.073(4) 0.037(3) 0.007(3) 0.000(3) -0.021(3)
B12 0.070(4) 0.038(3) 0.033(3) 0.002(2) 0.010(2) 0.006(3)
C1' 0.036(2) 0.033(2) 0.036(2) 0.0031(17) 0.0035(18) 0.0043(18)
C2' 0.044(2) 0.033(2) 0.038(2) -0.0085(18) 0.0028(19) -0.0088(19)
B4' 0.041(2) 0.031(2) 0.024(2) -0.0020(17) -0.001(2) -0.005(2)
B5' 0.037(2) 0.038(3) 0.034(2) 0.003(2) 0.005(2) 0.000(2)
B6' 0.051(3) 0.036(3) 0.044(3) 0.004(2) 0.007(2) -0.003(2)
B7' 0.033(2) 0.051(3) 0.038(3) -0.004(2) -0.003(2) 0.004(2)
B8' 0.044(3) 0.034(3) 0.028(2) -0.0011(19) 0.005(2) 0.012(2)
B9' 0.049(3) 0.037(3) 0.031(2) -0.001(2) 0.005(2) 0.005(2)
B10' 0.038(3) 0.048(3) 0.040(3) 0.001(2) 0.005(2) -0.003(2)
B11' 0.041(3) 0.063(4) 0.049(3) -0.003(3) 0.000(2) -0.012(3)
B12' 0.037(3) 0.062(3) 0.040(3) 0.006(3) 0.002(2) 0.011(3)

loop_
_atom_type_symbol
_atom_type_description
_atom_type_scat_dispersion_real
_atom_type_scat_dispersion_imag
_atom_type_scat_source
C C 0.0033 0.0016 'International Tables Vol C Tables 4.2.6.8 and 6.1.1.4'
H H 0.0000 0.0000 'International Tables Vol C Tables 4.2.6.8 and 6.1.1.4'
B B 0.0013 0.0007 'International Tables Vol C Tables 4.2.6.8 and 6.1.1.4'
O O 0.0106 0.0060 'International Tables Vol C Tables 4.2.6.8 and 6.1.1.4'
Co Co 0.3494 0.9721 'International Tables Vol C Tables 4.2.6.8 and 6.1.1.4'
Sn Sn -0.6537 1.4246 'International Tables Vol C Tables 4.2.6.8 and 6.1.1.4'

loop_
_geom_angle_atom_site_label_1
_geom_angle_atom_site_label_2
_geom_angle_atom_site_label_3
_geom_angle
C11 Sn1 C21 121.67(16)
C11 Sn1 C31 115.19(15)
C21 Sn1 C31 123.12(16)
C11 Sn1 O1 74.90(12)
C21 Sn1 O1 100.09(12)
C31 Sn1 O1 95.14(12)
C11 Sn1 O2 74.49(13)
C21 Sn1 O2 94.19(13)
C31 Sn1 O2 99.55(13)
O1 Sn1 O2 149.32(9)
C12 C11 C16 120.5(4)
C12 C11 Sn1 119.5(3)
C16 C11 Sn1 120.0(3)
C11 C12 C13 120.0(4)
C11 C12 C17 121.0(3)
C13 C12 C17 118.9(4)
C14 C13 C12 119.5(4)
C14 C13 H13 120.3
C12 C13 H13 120.3
C15 C14 C13 120.5(4)
C15 C14 H14 119.8
C13 C14 H14 119.8
C14 C15 C16 120.9(4)
C14 C15 H15 119.6
C16 C15 H15 119.6
C11 C16 C15 118.6(4)
C11 C16 C112 121.2(4)
C15 C16 C112 120.2(4)
O1 C17 C12 110.5(3)
O1 C17 H17A 109.6
C12 C17 H17A 109.6
O1 C17 H17B 109.6
C12 C17 H17B 109.6
H17A C17 H17B 108.1
O1 C18 C111 111.2(4)
O1 C18 C19 104.8(3)
C111 C18 C19 110.0(4)
O1 C18 C110 108.6(3)
C111 C18 C110 113.1(4)
C19 C18 C110 108.9(4)
C18 C19 H19A 109.5
C18 C19 H19B 109.5
H19A C19 H19B 109.5
C18 C19 H19C 109.5
H19A C19 H19C 109.5
H19B C19 H19C 109.5
C18 C110 H11A 109.5
C18 C110 H11B 109.5
H11A C110 H11B 109.5
C18 C110 H11C 109.5
H11A C110 H11C 109.5
H11B C110 H11C 109.5
C18 C111 H11D 109.5
C18 C111 H11E 109.5
H11D C111 H11E 109.5
C18 C111 H11F 109.5
H11D C111 H11F 109.5
H11E C111 H11F 109.5
O2 C112 C16 110.2(3)
O2 C112 H11G 109.6
C16 C112 H11G 109.6
O2 C112 H11H 109.6
C16 C112 H11H 109.6
H11G C112 H11H 108.1
O2 C113 C114 105.6(3)
O2 C113 C115 109.3(4)
C114 C113 C115 112.3(5)
O2 C113 C116 109.4(4)
C114 C113 C116 109.1(4)
C115 C113 C116 110.9(4)
C113 C114 H11I 109.5
C113 C114 H11J 109.5
H11I C114 H11J 109.5
C113 C114 H11K 109.5
H11I C114 H11K 109.5
H11J C114 H11K 109.5
C113 C115 H11L 109.5
C113 C115 H11M 109.5
H11L C115 H11M 109.5
C113 C115 H11N 109.5
H11L C115 H11N 109.5
H11M C115 H11N 109.5
C113 C116 H11O 109.5
C113 C116 H11P 109.5
H11O C116 H11P 109.5
C113 C116 H11Q 109.5
H11O C116 H11Q 109.5
H11P C116 H11Q 109.5
C22 C21 C26 118.9(4)
C22 C21 Sn1 117.8(3)
C26 C21 Sn1 123.2(3)
C23 C22 C21 120.3(5)
C23 C22 H22 119.8
C21 C22 H22 119.8
C24 C23 C22 119.9(5)
C24 C23 H23 120.1
C22 C23 H23 120.1
C25 C24 C23 120.9(5)
C25 C24 H24 119.6
C23 C24 H24 119.6
C24 C25 C26 119.9(5)
C24 C25 H25 120.0
C26 C25 H25 120.0
C21 C26 C25 120.1(5)
C21 C26 H26 119.9
C25 C26 H26 119.9
C32 C31 C36 118.9(4)
C32 C31 Sn1 124.2(3)
C36 C31 Sn1 116.8(3)
C33 C32 C31 120.3(4)
C33 C32 H32 119.9
C31 C32 H32 119.9
C32 C33 C34 119.9(4)
C32 C33 H33 120.0
C34 C33 H33 120.0
C35 C34 C33 120.4(5)
C35 C34 H34 119.8
C33 C34 H34 119.8
C34 C35 C36 119.4(5)
C34 C35 H35 120.3
C36 C35 H35 120.3
C35 C36 C31 121.1(4)
C35 C36 H36 119.5
C31 C36 H36 119.5
C17 O1 C18 115.6(3)
C17 O1 Sn1 113.2(2)
C18 O1 Sn1 129.8(2)
C112 O2 C113 115.4(3)
C112 O2 Sn1 114.1(2)
C113 O2 Sn1 128.8(3)
C2' Co1 C1' 46.61(17)
C2' Co1 C2 131.85(19)
C1' Co1 C2 98.02(18)
C2' Co1 B7 177.34(17)
C1' Co1 B7 131.47(17)
C2 Co1 B7 48.6(2)
C2' Co1 C1 98.57(18)
C1' Co1 C1 98.44(17)
C2 Co1 C1 48.18(19)
B7 Co1 C1 83.42(19)
C2' Co1 B8 131.18(19)
C1' Co1 B8 176.45(18)
C2 Co1 B8 85.40(19)
B7 Co1 B8 50.62(19)
C1 Co1 B8 84.52(18)
C2' Co1 B7' 49.02(19)
C1' Co1 B7' 83.47(18)
C2 Co1 B7' 178.40(19)
B7 Co1 B7' 130.6(2)
C1 Co1 B7' 131.11(19)
B8 Co1 B7' 93.1(2)
C2' Co1 B4 97.93(17)
C1' Co1 B4 131.42(17)
C2 Co1 B4 83.27(18)
B7 Co1 B4 84.72(18)
C1 Co1 B4 47.89(18)
B8 Co1 B4 49.70(18)
B7' Co1 B4 95.32(19)
C2' Co1 B4' 83.42(17)
C1' Co1 B4' 48.58(16)
C2 Co1 B4' 94.44(18)
B7 Co1 B4' 93.94(17)
C1 Co1 B4' 130.12(18)
B8 Co1 B4' 130.47(18)
B7' Co1 B4' 86.99(19)
B4 Co1 B4' 177.69(18)
C2' Co1 B8' 84.21(18)
C1' Co1 B8' 83.97(17)
C2 Co1 B8' 130.1(2)
B7 Co1 B8' 93.82(18)
C1 Co1 B8' 177.13(19)
B8 Co1 B8' 93.12(18)
B7' Co1 B8' 50.55(19)
B4 Co1 B8' 131.20(18)
B4' Co1 B8' 50.70(18)
C2 C1 B4 109.7(3)
C2 C1 B5 109.5(4)
B4 C1 B5 62.3(3)
C2 C1 B6 60.8(3)
B4 C1 B6 111.5(3)
B5 C1 B6 60.7(3)
C2 C1 Co1 65.6(2)
B4 C1 Co1 66.8(2)
B5 C1 Co1 122.9(3)
B6 C1 Co1 121.5(3)
C2 C1 H1 122.3
B4 C1 H1 120.2
B5 C1 H1 117.9
B6 C1 H1 118.3
Co1 C1 H1 108.8
C1 C2 B7 108.8(3)
C1 C2 B11 109.9(4)
B7 C2 B11 61.7(3)
C1 C2 B6 61.5(3)
B7 C2 B6 111.0(4)
B11 C2 B6 61.0(3)
C1 C2 Co1 66.2(2)
B7 C2 Co1 65.8(2)
B11 C2 Co1 122.2(3)
B6 C2 Co1 122.8(3)
C1 C2 H2 121.9
B7 C2 H2 121.5
B11 C2 H2 118.1
B6 C2 H2 117.5
Co1 C2 H2 108.7
C1 B4 B9 107.4(3)
C1 B4 B8 108.4(3)
B9 B4 B8 61.4(3)
C1 B4 B5 60.3(3)
B9 B4 B5 59.9(3)
B8 B4 B5 110.2(4)
C1 B4 Co1 65.3(2)
B9 B4 Co1 119.3(3)
B8 B4 Co1 65.0(2)
B5 B4 Co1 119.9(3)
C1 B4 H4 122.8
B9 B4 H4 119.8
B8 B4 H4 121.2
B5 B4 H4 118.8
Co1 B4 H4 110.9
C1 B5 B9 104.7(3)
C1 B5 B6 59.9(3)
B9 B5 B6 108.0(4)
C1 B5 B4 57.3(3)
B9 B5 B4 59.4(3)
B6 B5 B4 106.8(3)
C1 B5 B10 106.2(4)
B9 B5 B10 60.3(3)
B6 B5 B10 60.1(3)
B4 B5 B10 107.2(4)
C1 B5 H5 124.1
B9 B5 H5 122.4
B6 B5 H5 121.4
B4 B5 H5 123.0
B10 B5 H5 121.9
C2 B6 C1 57.7(3)
C2 B6 B11 59.0(3)
C1 B6 B11 105.3(4)
C2 B6 B5 106.0(4)
C1 B6 B5 59.4(3)
B11 B6 B5 108.2(4)
C2 B6 B10 105.9(4)
C1 B6 B10 106.1(4)
B11 B6 B10 59.8(3)
B5 B6 B10 60.5(3)
C2 B6 H6 123.7
C1 B6 H6 123.8
B11 B6 H6 122.2
B5 B6 H6 121.6
B10 B6 H6 122.3
C2 B7 B12 108.7(3)
C2 B7 B11 59.9(3)
B12 B7 B11 61.7(3)
C2 B7 B8 108.2(3)
B12 B7 B8 60.9(3)
B11 B7 B8 110.7(3)
C2 B7 Co1 65.5(2)
B12 B7 Co1 120.2(3)
B11 B7 Co1 120.3(3)
B8 B7 Co1 65.4(2)
C2 B7 H7 122.9
B12 B7 H7 118.7
B11 B7 H7 118.2
B8 B7 H7 121.5
Co1 B7 H7 110.4
B4 B8 B7 104.9(3)
B4 B8 B12 106.4(3)
B7 B8 B12 58.6(3)
B4 B8 B9 59.2(3)
B7 B8 B9 105.0(3)
B12 B8 B9 59.5(3)
B4 B8 Co1 65.3(2)
B7 B8 Co1 64.0(2)
B12 B8 Co1 117.0(3)
B9 B8 Co1 117.7(3)
B4 B8 H8 123.5
B7 B8 H8 124.9
B12 B8 H8 120.8
B9 B8 H8 120.9
Co1 B8 H8 111.8
B4 B9 B5 60.7(3)
B4 B9 B12 106.9(3)
B5 B9 B12 108.7(4)
B4 B9 B10 108.4(3)
B5 B9 B10 60.5(3)
B12 B9 B10 60.4(3)
B4 B9 B8 59.4(3)
B5 B9 B8 109.2(3)
B12 B9 B8 60.0(3)
B10 B9 B8 109.1(3)
B4 B9 H9 122.2
B5 B9 H9 120.7
B12 B9 H9 122.0
B10 B9 H9 121.0
B8 B9 H9 121.2
B11 B10 B6 59.5(3)
B11 B10 B9 107.6(4)
B6 B10 B9 106.6(4)
B11 B10 B5 107.0(4)
B6 B10 B5 59.4(3)
B9 B10 B5 59.2(3)
B11 B10 B12 60.6(3)
B6 B10 B12 107.6(4)
B9 B10 B12 59.6(3)
B5 B10 B12 107.0(4)
B11 B10 H10 121.8
B6 B10 H10 122.5
B9 B10 H10 122.5
B5 B10 H10 122.6
B12 B10 H10 121.7
C2 B11 B7 58.4(3)
C2 B11 B6 60.0(3)
B7 B11 B6 107.6(4)
C2 B11 B10 107.2(4)
B7 B11 B10 107.5(4)
B6 B11 B10 60.7(3)
C2 B11 B12 105.2(4)
B7 B11 B12 58.9(3)
B6 B11 B12 108.3(4)
B10 B11 B12 60.4(3)
C2 B11 H11 123.4
B7 B11 H11 122.7
B6 B11 H11 121.0
B10 B11 H11 121.4
B12 B11 H11 122.6
B7 B12 B9 107.2(4)
B7 B12 B8 60.4(3)
B9 B12 B8 60.5(3)
B7 B12 B10 106.9(4)
B9 B12 B10 60.0(3)
B8 B12 B10 109.2(4)
B7 B12 B11 59.4(3)
B9 B12 B11 106.6(4)
B8 B12 B11 108.5(4)
B10 B12 B11 59.0(3)
B7 B12 H12 122.4
B9 B12 H12 122.3
B8 B12 H12 120.5
B10 B12 H12 121.9
B11 B12 H12 122.5
C2' C1' B5' 111.6(3)
C2' C1' B4' 111.6(3)
B5' C1' B4' 63.8(3)
C2' C1' B6' 62.6(3)
B5' C1' B6' 62.0(3)
B4' C1' B6' 115.6(3)
C2' C1' Co1 66.1(2)
B5' C1' Co1 125.1(3)
B4' C1' Co1 67.15(19)
B6' C1' Co1 125.0(3)
C2' C1' H1' 121.4
B5' C1' H1' 116.5
B4' C1' H1' 118.4
B6' C1' H1' 115.3
Co1 C1' H1' 107.3
C1' C2' B11' 111.0(3)
C1' C2' B7' 111.8(3)
B11' C2' B7' 63.5(3)
C1' C2' B6' 61.5(3)
B11' C2' B6' 62.1(3)
B7' C2' B6' 115.1(3)
C1' C2' Co1 67.2(2)
B11' C2' Co1 125.1(3)
B7' C2' Co1 67.2(2)
B6' C2' Co1 125.0(3)
C1' C2' H2' 121.4
B11' C2' H2' 116.8
B7' C2' H2' 118.5
B6' C2' H2' 115.8
Co1 C2' H2' 106.7
C1' B4' B9' 103.6(3)
C1' B4' B5' 58.0(2)
B9' B4' B5' 59.4(3)
C1' B4' B8' 105.3(3)
B9' B4' B8' 60.0(3)
B5' B4' B8' 108.0(3)
C1' B4' Co1 64.27(19)
B9' B4' Co1 117.9(3)
B5' B4' Co1 117.3(3)
B8' B4' Co1 65.57(19)
C1' B4' H4' 125.7
B9' B4' H4' 121.4
B5' B4' H4' 120.4
B8' B4' H4' 122.2
Co1 B4' H4' 111.5
C1' B5' B6' 59.4(3)
C1' B5' B9' 103.9(3)
B6' B5' B9' 108.8(4)
C1' B5' B10' 105.1(3)
B6' B5' B10' 60.3(3)
B9' B5' B10' 60.7(3)
C1' B5' B4' 58.3(2)
B6' B5' B4' 108.8(3)
B9' B5' B4' 59.5(3)
B10' B5' B4' 108.6(3)
C1' B5' H5' 125.1
B6' B5' H5' 120.6
B9' B5' H5' 122.5
B10' B5' H5' 121.7
B4' B5' H5' 121.4
C1' B6' C2' 55.9(2)
C1' B6' B5' 58.6(3)
C2' B6' B5' 103.6(3)
C1' B6' B11' 103.4(3)
C2' B6' B11' 58.2(3)
B5' B6' B11' 107.8(4)
C1' B6' B10' 104.5(3)
C2' B6' B10' 104.1(3)
B5' B6' B10' 60.3(3)
B11' B6' B10' 60.1(3)
C1' B6' H6' 125.3
C2' B6' H6' 125.5
B5' B6' H6' 122.2
B11' B6' H6' 122.5
B10' B6' H6' 122.8
C2' B7' B12' 103.8(3)
C2' B7' B11' 58.1(3)
B12' B7' B11' 59.7(3)
C2' B7' B8' 105.3(3)
B12' B7' B8' 60.1(3)
B11' B7' B8' 108.4(3)
C2' B7' Co1 63.8(2)
B12' B7' Co1 118.2(3)
B11' B7' Co1 117.2(3)
B8' B7' Co1 65.9(2)
C2' B7' H7' 125.9
B12' B7' H7' 121.1
B11' B7' H7' 120.2
B8' B7' H7' 122.0
Co1 B7' H7' 111.6
B9' B8' B12' 59.4(3)
B9' B8' B7' 106.3(3)
B12' B8' B7' 59.5(3)
B9' B8' B4' 59.0(3)
B12' B8' B4' 106.1(3)
B7' B8' B4' 105.8(3)
B9' B8' Co1 115.4(3)
B12' B8' Co1 115.7(3)
B7' B8' Co1 63.6(2)
B4' B8' Co1 63.7(2)
B9' B8' H8' 121.2
B12' B8' H8' 120.9
B7' B8' H8' 123.4
B4' B8' H8' 123.7
Co1 B8' H8' 113.8
B5' B9' B4' 61.0(3)
B5' B9' B12' 107.7(4)
B4' B9' B12' 108.5(3)
B5' B9' B8' 110.2(3)
B4' B9' B8' 61.0(3)
B12' B9' B8' 60.4(3)
B5' B9' B10' 59.8(3)
B4' B9' B10' 109.1(3)
B12' B9' B10' 59.9(3)
B8' B9' B10' 109.6(3)
B5' B9' H9' 121.2
B4' B9' H9' 120.8
B12' B9' H9' 122.1
B8' B9' H9' 120.2
B10' B9' H9' 121.3
B11' B10' B6' 59.8(3)
B11' B10' B5' 106.8(4)
B6' B10' B5' 59.4(3)
B11' B10' B12' 60.2(3)
B6' B10' B12' 108.0(4)
B5' B10' B12' 107.3(4)
B11' B10' B9' 107.1(4)
B6' B10' B9' 107.0(3)
B5' B10' B9' 59.5(3)
B12' B10' B9' 59.6(3)
B11' B10' H10' 122.2
B6' B10' H10' 122.0
B5' B10' H10' 122.5
B12' B10' H10' 121.6
B9' B10' H10' 122.4
C2' B11' B6' 59.7(3)
C2' B11' B10' 105.4(4)
B6' B11' B10' 60.1(3)
C2' B11' B12' 104.2(4)
B6' B11' B12' 108.2(4)
B10' B11' B12' 60.1(3)
C2' B11' B7' 58.5(3)
B6' B11' B7' 109.1(4)
B10' B11' B7' 108.6(4)
B12' B11' B7' 59.9(3)
C2' B11' H11' 124.6
B6' B11' H11' 120.7
B10' B11' H11' 122.0
B12' B11' H11' 122.7
B7' B11' H11' 121.2
B9' B12' B10' 60.5(3)
B9' B12' B11' 107.4(4)
B10' B12' B11' 59.7(3)
B9' B12' B7' 107.6(3)
B10' B12' B7' 108.7(4)
B11' B12' B7' 60.4(3)
B9' B12' B8' 60.2(3)
B10' B12' B8' 109.8(3)
B11' B12' B8' 109.1(3)
B7' B12' B8' 60.4(3)
B9' B12' H12' 122.2
B10' B12' H12' 120.9
B11' B12' H12' 121.7
B7' B12' H12' 121.6
B8' B12' H12' 120.6

loop_
_geom_bond_atom_site_label_1
_geom_bond_atom_site_label_2
_geom_bond_distance
Sn1 C11 2.088(4)
Sn1 C21 2.111(4)
Sn1 C31 2.114(4)
Sn1 O1 2.366(2)
Sn1 O2 2.394(3)
C11 C12 1.378(6)
C11 C16 1.392(6)
C12 C13 1.396(6)
C12 C17 1.491(5)
C13 C14 1.376(6)
C13 H13 0.9300
C14 C15 1.372(7)
C14 H14 0.9300
C15 C16 1.393(7)
C15 H15 0.9300
C16 C112 1.502(6)
C17 O1 1.442(5)
C17 H17A 0.9700
C17 H17B 0.9700
C18 O1 1.484(4)
C18 C111 1.491(6)
C18 C19 1.520(6)
C18 C110 1.524(7)
C19 H19A 0.9600
C19 H19B 0.9600
C19 H19C 0.9600
C110 H11A 0.9600
C110 H11B 0.9600
C110 H11C 0.9600
C111 H11D 0.9600
C111 H11E 0.9600
C111 H11F 0.9600
C112 O2 1.436(6)
C112 H11G 0.9700
C112 H11H 0.9700
C113 O2 1.487(5)
C113 C114 1.502(7)
C113 C115 1.510(7)
C113 C116 1.531(7)
C114 H11I 0.9600
C114 H11J 0.9600
C114 H11K 0.9600
C115 H11L 0.9600
C115 H11M 0.9600
C115 H11N 0.9600
C116 H11O 0.9600
C116 H11P 0.9600
C116 H11Q 0.9600
C21 C22 1.390(6)
C21 C26 1.394(6)
C22 C23 1.388(6)
C22 H22 0.9300
C23 C24 1.374(8)
C23 H23 0.9300
C24 C25 1.362(8)
C24 H24 0.9300
C25 C26 1.395(6)
C25 H25 0.9300
C26 H26 0.9300
C31 C32 1.385(6)
C31 C36 1.388(6)
C32 C33 1.373(6)
C32 H32 0.9300
C33 C34 1.391(7)
C33 H33 0.9300
C34 C35 1.367(7)
C34 H34 0.9300
C35 C36 1.377(6)
C35 H35 0.9300
C36 H36 0.9300
Co1 C2' 2.025(4)
Co1 C1' 2.042(4)
Co1 C2 2.049(4)
Co1 B7 2.054(4)
Co1 C1 2.058(4)
Co1 B8 2.077(5)
Co1 B7' 2.081(5)
Co1 B4 2.082(4)
Co1 B4' 2.089(4)
Co1 B8' 2.121(4)
C1 C2 1.676(7)
C1 B4 1.680(6)
C1 B5 1.734(7)
C1 B6 1.744(7)
C1 H1 1.1000
C2 B7 1.688(7)
C2 B11 1.714(7)
C2 B6 1.731(7)
C2 H2 1.1000
B4 B9 1.745(7)
B4 B8 1.748(6)
B4 B5 1.768(7)
B4 H4 1.1000
B5 B9 1.753(7)
B5 B6 1.757(8)
B5 B10 1.777(8)
B5 H5 1.1000
B6 B11 1.748(9)
B6 B10 1.770(7)
B6 H6 1.1000
B7 B12 1.734(7)
B7 B11 1.745(7)
B7 B8 1.766(7)
B7 H7 1.1000
B8 B12 1.775(7)
B8 B9 1.783(6)
B8 H8 1.1000
B9 B12 1.766(7)
B9 B10 1.773(8)
B9 H9 1.1000
B10 B11 1.755(7)
B10 B12 1.780(7)
B10 H10 1.1000
B11 B12 1.784(8)
B11 H11 1.1000
B12 H12 1.1000
C1' C2' 1.609(6)
C1' B5' 1.694(6)
C1' B4' 1.700(6)
C1' B6' 1.708(6)
C1' H1' 1.1000
C2' B11' 1.697(7)
C2' B7' 1.704(7)
C2' B6' 1.725(6)
C2' H2' 1.1000
B4' B9' 1.766(7)
B4' B5' 1.793(6)
B4' B8' 1.803(6)
B4' H4' 1.1000
B5' B6' 1.753(7)
B5' B9' 1.764(7)
B5' B10' 1.770(7)
B5' H5' 1.1000
B6' B11' 1.765(8)
B6' B10' 1.770(7)
B6' H6' 1.1000
B7' B12' 1.779(7)
B7' B11' 1.789(8)
B7' B8' 1.794(7)
B7' H7' 1.1000
B8' B9' 1.785(6)
B8' B12' 1.789(7)
B8' H8' 1.1000
B9' B12' 1.771(7)
B9' B10' 1.786(7)
B9' H9' 1.1000
B10' B11' 1.769(7)
B10' B12' 1.776(7)
B10' H10' 1.1000
B11' B12' 1.777(8)
B11' H11' 1.1000
B12' H12' 1.1000
